data_4108273
loop_
_publ_author_name
'Hiroyasu Furukawa'
'Jaheon Kim'
'Nathan W. Ockwig'
'Michael O'Keeffe'
'Omar M. Yaghi'

_publ_contact_author_address
; 
Department of Chemistry and Biochemistry
University of Caligornia-Los Angeles 
Los Angeles, CA 90095 
USA 
;
_publ_contact_author_email yaghi@chem.ucla.edu
_publ_contact_author_name 'Professor Omar M. Yaghi'
_publ_section_title
;
 Control of Vertex Geometry, Structure Dimensionality, Functionality, and
 Pore Metrics in the Reticular Synthesis of Crystalline Metal-Organic
 Frameworks and Polyhedra
;
_journal_name_full 'Journal of the American Chemical Society'
_journal_page_first 11650
_journal_page_last 11661
_journal_paper_doi 10.1021/ja803783c
_journal_volume 130
_journal_year 2008
_chemical_formula_sum 'C50 H60 Cu2 N4 O14'
_chemical_formula_weight 1068.10
_chemical_name_common MOF-117
_chemical_name_systematic
; 
 ? 
;
_space_group_IT_number 14
_symmetry_cell_setting monoclinic
_symmetry_space_group_name_Hall '-P 2ybc'
_symmetry_space_group_name_H-M 'P 1 21/c 1'
_atom_sites_solution_hydrogens geom
_atom_sites_solution_primary direct
_atom_sites_solution_secondary difmap
_audit_creation_method SHELXL-97
_cell_angle_alpha 90.00
_cell_angle_beta 104.786(4)
_cell_angle_gamma 90.00
_cell_formula_units_Z 2
_cell_length_a 10.0679(14)
_cell_length_b 18.449(3)
_cell_length_c 14.567(2)
_cell_measurement_reflns_used 2337
_cell_measurement_temperature 258(2)
_cell_measurement_theta_max 19.47
_cell_measurement_theta_min 2.20
_cell_volume 2616.1(7)
_computing_cell_refinement 'Bruker SAINT'
_computing_data_collection 'Bruker SMART'
_computing_data_reduction 'Bruker SAINT'
_computing_molecular_graphics 'Bruker SHELXTL'
_computing_publication_material 'Bruker SHELXTL'
_computing_structure_refinement 'SHELXL-97 (Sheldrick, 1997)'
_computing_structure_solution 'SHELXS-97 (Sheldrick, 1990)'
_diffrn_ambient_temperature 258(2)
_diffrn_measured_fraction_theta_full 0.945
_diffrn_measured_fraction_theta_max 0.945
_diffrn_measurement_device_type 'Bruker SMART APEX'
_diffrn_measurement_method 'phi and omega scans'
_diffrn_radiation_monochromator graphite
_diffrn_radiation_source 'fine-focus sealed tube'
_diffrn_radiation_type MoK\a
_diffrn_radiation_wavelength 0.71073
_diffrn_reflns_av_R_equivalents 0.0920
_diffrn_reflns_av_sigmaI/netI 0.0995
_diffrn_reflns_limit_h_max 13
_diffrn_reflns_limit_h_min -13
_diffrn_reflns_limit_k_max 23
_diffrn_reflns_limit_k_min -23
_diffrn_reflns_limit_l_max 19
_diffrn_reflns_limit_l_min -19
_diffrn_reflns_number 25770
_diffrn_reflns_theta_full 28.35
_diffrn_reflns_theta_max 28.35
_diffrn_reflns_theta_min 1.82
_diffrn_standards_decay_% none
_exptl_absorpt_coefficient_mu 0.880
_exptl_absorpt_correction_type empirical
_exptl_absorpt_process_details
;
SADABS; Sheldrick, 1996
ratio of minimum to maximum apparent transmission:  0.774590 
;
_exptl_crystal_colour blue
_exptl_crystal_density_diffrn 1.356
_exptl_crystal_description block
_exptl_crystal_F_000 1116
_exptl_crystal_size_max 0.17
_exptl_crystal_size_mid 0.14
_exptl_crystal_size_min 0.11
_refine_diff_density_max 0.911
_refine_diff_density_min -0.576
_refine_diff_density_rms 0.102
_refine_ls_extinction_method none
_refine_ls_goodness_of_fit_ref 0.971
_refine_ls_matrix_type full
_refine_ls_number_parameters 316
_refine_ls_number_reflns 6180
_refine_ls_number_restraints 84
_refine_ls_restrained_S_all 0.976
_refine_ls_R_factor_all 0.1449
_refine_ls_R_factor_gt 0.0707
_refine_ls_shift/su_max 0.060
_refine_ls_shift/su_mean 0.004
_refine_ls_structure_factor_coef Fsqd
_refine_ls_weighting_details 'calc w=1/[\s^2^(Fo^2^)+(0.1205P)^2^+0.0000P] where P=(Fo^2^+2Fc^2^)/3'
_refine_ls_weighting_scheme calc
_refine_ls_wR_factor_gt 0.1690
_refine_ls_wR_factor_ref 0.2115
_reflns_number_gt 3395
_reflns_number_total 6180
_reflns_threshold_expression >2sigma(I)
_cod_data_source_file ja803783c_si_011.cif
_cod_data_source_block MOF-117
_cod_original_cell_volume 2616.1(6)
_cod_database_code 4108273

loop_
_symmetry_equiv_pos_as_xyz
'x, y, z'
'-x, y+1/2, -z+1/2'
'-x, -y, -z'
'x, -y-1/2, z-1/2'

loop_
_atom_site_label
_atom_site_type_symbol
_atom_site_fract_x
_atom_site_fract_y
_atom_site_fract_z
_atom_site_U_iso_or_equiv
_atom_site_adp_type
_atom_site_occupancy
_atom_site_symmetry_multiplicity
_atom_site_calc_flag
_atom_site_refinement_flags
Cu1 Cu 0.95210(5) -0.04930(3) 1.04954(4) 0.0332(2) Uani 1 1 d .
O1 O 0.2793(5) 0.2709(2) 1.0529(3) 0.0708(13) Uani 1 1 d .
O2 O 0.7927(3) 0.01331(18) 1.0433(2) 0.0452(8) Uani 1 1 d .
O3 O 0.8777(3) 0.09632(19) 0.9619(2) 0.0487(9) Uani 1 1 d .
O4 O 0.0550(4) 0.4926(2) 0.6586(2) 0.0491(9) Uani 1 1 d .
O5 O 0.1387(3) 0.41103(19) 0.5752(2) 0.0465(9) Uani 1 1 d .
C1 C 0.3347(5) 0.2670(3) 0.9883(4) 0.0460(12) Uani 1 1 d .
C2 C 0.4529(5) 0.2167(3) 0.9940(3) 0.0400(11) Uani 1 1 d .
C3 C 0.4467(5) 0.1459(3) 1.0255(3) 0.0411(11) Uani 1 1 d .
H3A H 0.3695 0.1297 1.0434 0.049 Uiso 1 1 calc R
C4 C 0.5572(5) 0.0996(3) 1.0298(3) 0.0412(11) Uani 1 1 d .
H4A H 0.5541 0.0523 1.0509 0.049 Uiso 1 1 calc R
C5 C 0.6724(5) 0.1238(3) 1.0026(3) 0.0404(11) Uani 1 1 d .
C6 C 0.6790(5) 0.1952(3) 0.9750(4) 0.0472(13) Uani 1 1 d .
H6A H 0.7575 0.2120 0.9594 0.057 Uiso 1 1 calc R
C7 C 0.5701(5) 0.2413(3) 0.9704(4) 0.0482(13) Uani 1 1 d .
H7A H 0.5752 0.2892 0.9515 0.058 Uiso 1 1 calc R
C8 C 0.7901(5) 0.0732(3) 1.0029(3) 0.0367(11) Uani 1 1 d .
C9 C 0.2869(5) 0.3120(3) 0.9017(3) 0.0402(11) Uani 1 1 d .
C10 C 0.3062(5) 0.2906(3) 0.8150(3) 0.0445(12) Uani 1 1 d .
H10A H 0.3558 0.2488 0.8109 0.053 Uiso 1 1 calc R
C11 C 0.2522(5) 0.3311(3) 0.7345(3) 0.0435(12) Uani 1 1 d .
H11A H 0.2625 0.3153 0.6761 0.052 Uiso 1 1 calc R
C12 C 0.1833(5) 0.3945(3) 0.7401(3) 0.0372(11) Uani 1 1 d .
C13 C 0.1649(6) 0.4173(3) 0.8268(4) 0.0505(14) Uani 1 1 d .
H13A H 0.1186 0.4603 0.8308 0.061 Uiso 1 1 calc R
C14 C 0.2153(6) 0.3760(3) 0.9068(3) 0.0520(14) Uani 1 1 d .
H14A H 0.2016 0.3909 0.9647 0.062 Uiso 1 1 calc R
C15 C 0.1209(5) 0.4364(3) 0.6512(3) 0.0383(11) Uani 1 1 d .
O1S O 0.9164(4) -0.1373(2) 1.1386(3) 0.0561(10) Uani 1 1 d D
N1S N 1.0600(6) -0.2188(4) 1.2281(5) 0.0901(19) Uani 1 1 d D
C1S C 0.9862(6) -0.1926(4) 1.1494(4) 0.0611(16) Uani 1 1 d DU
H1SA H 0.9859 -0.2187 1.0947 0.073 Uiso 1 1 calc R
C2S C 1.0978(13) -0.1636(8) 1.3210(8) 0.179(7) Uani 1 1 d DU
H2SA H 1.1912 -0.1700 1.3592 0.215 Uiso 1 1 calc R
H2SB H 1.0818 -0.1131 1.3029 0.215 Uiso 1 1 calc R
C3S C 1.0110(15) -0.1878(9) 1.3608(14) 0.251(10) Uani 1 1 d DU
H3SA H 1.0148 -0.1605 1.4175 0.377 Uiso 1 1 calc R
H3SB H 1.0304 -0.2378 1.3769 0.377 Uiso 1 1 calc R
H3SC H 0.9209 -0.1836 1.3186 0.377 Uiso 1 1 calc R
C4S C 1.1349(8) -0.2880(5) 1.2314(7) 0.112(3) Uani 1 1 d DU
H4SA H 1.1093 -0.3197 1.2772 0.134 Uiso 1 1 calc R
H4SB H 1.1058 -0.3112 1.1697 0.134 Uiso 1 1 calc R
C5S C 1.2839(9) -0.2809(5) 1.2565(6) 0.122(3) Uani 1 1 d DU
H5SA H 1.3249 -0.3279 1.2564 0.183 Uiso 1 1 calc R
H5SB H 1.3143 -0.2597 1.3185 0.183 Uiso 1 1 calc R
H5SC H 1.3107 -0.2503 1.2109 0.183 Uiso 1 1 calc R
O2S O 1.3221(16) -0.4121(7) 1.0617(14) 0.316(9) Uani 1 1 d DU
N2S N 1.3837(16) -0.4989(7) 1.1569(11) 0.226(8) Uani 1 1 d DU
C6S C 1.4154(19) -0.4544(10) 1.1020(17) 0.288(13) Uani 1 1 d DU
H6SA H 1.5028 -0.4528 1.0918 0.346 Uiso 1 1 calc R
C7S C 1.230(3) -0.5293(14) 1.1434(16) 0.43(2) Uani 1 1 d DU
H7SA H 1.1636 -0.5085 1.0896 0.521 Uiso 1 1 calc R
H7SB H 1.2240 -0.5818 1.1423 0.521 Uiso 1 1 calc R
C8S C 1.226(2) -0.5027(11) 1.2196(15) 0.293(12) Uani 1 1 d DU
H8SA H 1.1406 -0.5147 1.2333 0.440 Uiso 1 1 calc R
H8SB H 1.2347 -0.4510 1.2165 0.440 Uiso 1 1 calc R
H8SC H 1.3008 -0.5216 1.2687 0.440 Uiso 1 1 calc R
C9S C 1.495(3) -0.5229(12) 1.2456(17) 0.43(2) Uani 1 1 d DU
H9SA H 1.5718 -0.4893 1.2603 0.518 Uiso 1 1 calc R
H9SB H 1.4582 -0.5280 1.3006 0.518 Uiso 1 1 calc R
C10S C 1.533(3) -0.5896(11) 1.216(2) 0.40(2) Uani 1 1 d DU
H10B H 1.6060 -0.6100 1.2649 0.604 Uiso 1 1 calc R
H10C H 1.5647 -0.5830 1.1594 0.604 Uiso 1 1 calc R
H10D H 1.4557 -0.6217 1.2026 0.604 Uiso 1 1 calc R

loop_
_atom_site_aniso_label
_atom_site_aniso_U_11
_atom_site_aniso_U_22
_atom_site_aniso_U_33
_atom_site_aniso_U_23
_atom_site_aniso_U_13
_atom_site_aniso_U_12
Cu1 0.0303(3) 0.0371(3) 0.0296(3) 0.0017(3) 0.0031(2) -0.0018(3)
O1 0.087(3) 0.085(3) 0.051(2) 0.026(2) 0.038(2) 0.040(3)
O2 0.0410(19) 0.043(2) 0.055(2) 0.0104(18) 0.0176(16) 0.0075(16)
O3 0.0396(19) 0.054(2) 0.055(2) 0.0148(18) 0.0168(17) 0.0080(17)
O4 0.055(2) 0.053(2) 0.0341(19) 0.0032(16) 0.0021(16) 0.0156(19)
O5 0.048(2) 0.055(2) 0.0349(19) 0.0033(17) 0.0078(15) 0.0155(17)
C1 0.051(3) 0.053(3) 0.036(3) 0.010(2) 0.014(2) 0.010(3)
C2 0.039(3) 0.047(3) 0.033(3) 0.005(2) 0.008(2) 0.007(2)
C3 0.033(2) 0.049(3) 0.040(3) 0.005(2) 0.008(2) 0.002(2)
C4 0.040(3) 0.037(3) 0.045(3) 0.003(2) 0.010(2) -0.001(2)
C5 0.034(3) 0.048(3) 0.036(3) 0.002(2) 0.004(2) 0.004(2)
C6 0.037(3) 0.054(3) 0.051(3) 0.011(3) 0.011(2) 0.004(2)
C7 0.052(3) 0.043(3) 0.049(3) 0.015(2) 0.011(2) 0.007(2)
C8 0.032(2) 0.044(3) 0.032(2) -0.002(2) 0.0037(19) 0.001(2)
C9 0.042(3) 0.046(3) 0.034(3) 0.008(2) 0.011(2) 0.004(2)
C10 0.051(3) 0.047(3) 0.038(3) 0.005(2) 0.014(2) 0.015(2)
C11 0.053(3) 0.051(3) 0.026(2) 0.003(2) 0.009(2) 0.010(2)
C12 0.032(2) 0.049(3) 0.029(2) 0.006(2) 0.0048(18) 0.004(2)
C13 0.059(3) 0.052(3) 0.041(3) 0.005(2) 0.014(2) 0.024(3)
C14 0.065(4) 0.063(4) 0.030(3) 0.006(2) 0.015(2) 0.028(3)
C15 0.030(2) 0.047(3) 0.034(3) 0.004(2) 0.0014(19) 0.003(2)
O1S 0.052(2) 0.058(3) 0.058(2) 0.019(2) 0.0139(18) -0.002(2)
N1S 0.092(5) 0.101(5) 0.068(4) 0.027(4) 0.003(3) 0.013(4)
C1S 0.056(4) 0.066(4) 0.055(4) 0.016(3) 0.003(3) -0.010(3)
C2S 0.156(11) 0.264(17) 0.140(10) 0.120(11) 0.079(9) 0.099(12)
C3S 0.160(14) 0.236(18) 0.37(3) 0.144(18) 0.087(16) 0.042(13)
C4S 0.087(6) 0.102(6) 0.136(8) 0.050(6) 0.010(5) 0.027(5)
C5S 0.106(7) 0.162(9) 0.091(6) 0.043(6) 0.015(5) 0.042(7)
O2S 0.315(18) 0.209(13) 0.41(2) 0.155(14) 0.063(16) -0.020(12)
N2S 0.240(16) 0.165(12) 0.238(16) 0.099(12) -0.004(13) -0.017(11)
C6S 0.23(2) 0.20(2) 0.39(3) 0.19(2) 0.006(19) -0.007(15)
C7S 0.53(4) 0.50(4) 0.39(3) -0.31(3) 0.33(3) -0.28(3)
C8S 0.32(3) 0.30(2) 0.34(3) -0.16(2) 0.23(2) -0.09(2)
C9S 0.52(5) 0.29(3) 0.49(5) -0.15(4) 0.13(4) -0.09(4)
C10S 0.38(3) 0.29(3) 0.50(4) -0.11(3) 0.04(3) 0.18(3)

loop_
_atom_type_symbol
_atom_type_description
_atom_type_scat_dispersion_real
_atom_type_scat_dispersion_imag
_atom_type_scat_source
C C 0.0033 0.0016 'International Tables Vol C Tables 4.2.6.8 and 6.1.1.4'
H H 0.0000 0.0000 'International Tables Vol C Tables 4.2.6.8 and 6.1.1.4'
N N 0.0061 0.0033 'International Tables Vol C Tables 4.2.6.8 and 6.1.1.4'
O O 0.0106 0.0060 'International Tables Vol C Tables 4.2.6.8 and 6.1.1.4'
Cu Cu 0.3201 1.2651 'International Tables Vol C Tables 4.2.6.8 and 6.1.1.4'

loop_
_geom_angle_atom_site_label_1
_geom_angle_atom_site_label_2
_geom_angle_atom_site_label_3
_geom_angle
_geom_angle_site_symmetry_1
_geom_angle_site_symmetry_3
O5 Cu1 O3 88.09(15) 2_646 3_757
O5 Cu1 O2 89.69(15) 2_646 .
O3 Cu1 O2 167.76(14) 3_757 .
O5 Cu1 O4 167.56(14) 2_646 4_666
O3 Cu1 O4 90.72(15) 3_757 4_666
O2 Cu1 O4 88.86(15) . 4_666
O5 Cu1 O1S 99.60(15) 2_646 .
O3 Cu1 O1S 90.09(14) 3_757 .
O2 Cu1 O1S 102.14(15) . .
O4 Cu1 O1S 92.78(15) 4_666 .
O5 Cu1 Cu1 84.24(10) 2_646 3_757
O3 Cu1 Cu1 79.07(10) 3_757 3_757
O2 Cu1 Cu1 88.74(10) . 3_757
O4 Cu1 Cu1 83.38(11) 4_666 3_757
O1S Cu1 Cu1 168.42(11) . 3_757
C8 O2 Cu1 117.5(3) . .
C8 O3 Cu1 128.5(3) . 3_757
C15 O4 Cu1 123.6(3) . 4_465
C15 O5 Cu1 122.8(3) . 2_656
O1 C1 C9 120.9(5) . .
O1 C1 C2 120.7(4) . .
C9 C1 C2 118.4(4) . .
C3 C2 C7 120.1(4) . .
C3 C2 C1 120.0(4) . .
C7 C2 C1 119.8(4) . .
C2 C3 C4 119.2(4) . .
C2 C3 H3A 120.4 . .
C4 C3 H3A 120.4 . .
C5 C4 C3 120.4(5) . .
C5 C4 H4A 119.8 . .
C3 C4 H4A 119.8 . .
C6 C5 C4 119.6(5) . .
C6 C5 C8 119.6(4) . .
C4 C5 C8 120.8(4) . .
C7 C6 C5 120.4(5) . .
C7 C6 H6A 119.8 . .
C5 C6 H6A 119.8 . .
C6 C7 C2 120.2(5) . .
C6 C7 H7A 119.9 . .
C2 C7 H7A 119.9 . .
O2 C8 O3 126.2(4) . .
O2 C8 C5 118.1(4) . .
O3 C8 C5 115.8(4) . .
C10 C9 C14 118.9(4) . .
C10 C9 C1 121.8(4) . .
C14 C9 C1 119.2(4) . .
C11 C10 C9 120.4(5) . .
C11 C10 H10A 119.8 . .
C9 C10 H10A 119.8 . .
C12 C11 C10 120.4(4) . .
C12 C11 H11A 119.8 . .
C10 C11 H11A 119.8 . .
C11 C12 C13 119.9(4) . .
C11 C12 C15 119.6(4) . .
C13 C12 C15 120.4(4) . .
C14 C13 C12 119.9(5) . .
C14 C13 H13A 120.1 . .
C12 C13 H13A 120.1 . .
C13 C14 C9 120.4(5) . .
C13 C14 H14A 119.8 . .
C9 C14 H14A 119.8 . .
O5 C15 O4 125.7(4) . .
O5 C15 C12 116.5(4) . .
O4 C15 C12 117.8(4) . .
C1S O1S Cu1 121.6(4) . .
C1S N1S C4S 121.7(7) . .
C1S N1S C2S 117.1(7) . .
C4S N1S C2S 119.7(6) . .
O1S C1S N1S 127.3(7) . .
O1S C1S H1SA 116.3 . .
N1S C1S H1SA 116.3 . .
C3S C2S N1S 96.7(15) . .
C3S C2S H2SA 112.4 . .
N1S C2S H2SA 112.4 . .
C3S C2S H2SB 112.4 . .
N1S C2S H2SB 112.4 . .
H2SA C2S H2SB 110.0 . .
C2S C3S H3SA 109.5 . .
C2S C3S H3SB 109.5 . .
H3SA C3S H3SB 109.5 . .
C2S C3S H3SC 109.5 . .
H3SA C3S H3SC 109.5 . .
H3SB C3S H3SC 109.5 . .
C5S C4S N1S 114.4(8) . .
C5S C4S H4SA 108.7 . .
N1S C4S H4SA 108.7 . .
C5S C4S H4SB 108.6 . .
N1S C4S H4SB 108.6 . .
H4SA C4S H4SB 107.6 . .
C4S C5S H5SA 109.5 . .
C4S C5S H5SB 109.5 . .
H5SA C5S H5SB 109.5 . .
C4S C5S H5SC 109.5 . .
H5SA C5S H5SC 109.5 . .
H5SB C5S H5SC 109.5 . .
C6S N2S C9S 118.4(17) . .
C6S N2S C7S 123.3(16) . .
C9S N2S C7S 118.2(16) . .
N2S C6S O2S 115.5(18) . .
N2S C6S H6SA 122.3 . .
O2S C6S H6SA 122.3 . .
C8S C7S N2S 90.0(15) . .
C8S C7S H7SA 113.6 . .
N2S C7S H7SA 113.7 . .
C8S C7S H7SB 113.7 . .
N2S C7S H7SB 113.6 . .
H7SA C7S H7SB 110.9 . .
C7S C8S H8SA 109.5 . .
C7S C8S H8SB 109.5 . .
H8SA C8S H8SB 109.5 . .
C7S C8S H8SC 109.5 . .
H8SA C8S H8SC 109.5 . .
H8SB C8S H8SC 109.5 . .
C10S C9S N2S 101.0(18) . .
C10S C9S H9SA 111.4 . .
N2S C9S H9SA 111.5 . .
C10S C9S H9SB 111.7 . .
N2S C9S H9SB 111.6 . .
H9SA C9S H9SB 109.4 . .
C9S C10S H10B 109.5 . .
C9S C10S H10C 109.6 . .
H10B C10S H10C 109.5 . .
C9S C10S H10D 109.3 . .
H10B C10S H10D 109.5 . .
H10C C10S H10D 109.5 . .

loop_
_geom_bond_atom_site_label_1
_geom_bond_atom_site_label_2
_geom_bond_distance
_geom_bond_site_symmetry_2
Cu1 O5 1.956(3) 2_646
Cu1 O3 1.965(3) 3_757
Cu1 O2 1.961(3) .
Cu1 O4 1.963(3) 4_666
Cu1 O1S 2.165(4) .
Cu1 Cu1 2.6520(11) 3_757
O1 C1 1.213(6) .
O2 C8 1.249(6) .
O3 C8 1.259(5) .
O3 Cu1 1.965(3) 3_757
O4 C15 1.251(6) .
O4 Cu1 1.963(3) 4_465
O5 C15 1.255(6) .
O5 Cu1 1.956(3) 2_656
C1 C9 1.483(7) .
C1 C2 1.495(7) .
C2 C3 1.390(7) .
C2 C7 1.388(7) .
C3 C4 1.392(7) .
C3 H3A 0.9300 .
C4 C5 1.390(7) .
C4 H4A 0.9300 .
C5 C6 1.383(7) .
C5 C8 1.508(7) .
C6 C7 1.377(7) .
C6 H6A 0.9300 .
C7 H7A 0.9300 .
C9 C10 1.384(7) .
C9 C14 1.396(7) .
C10 C11 1.378(6) .
C10 H10A 0.9300 .
C11 C12 1.373(7) .
C11 H11A 0.9300 .
C12 C13 1.387(7) .
C12 C15 1.502(6) .
C13 C14 1.376(7) .
C13 H13A 0.9300 .
C14 H14A 0.9300 .
O1S C1S 1.226(7) .
N1S C1S 1.291(7) .
N1S C4S 1.478(10) .
N1S C2S 1.658(14) .
C1S H1SA 0.9300 .
C2S C3S 1.248(13) .
C2S H2SA 0.9700 .
C2S H2SB 0.9700 .
C3S H3SA 0.9600 .
C3S H3SB 0.9600 .
C3S H3SC 0.9600 .
C4S C5S 1.457(10) .
C4S H4SA 0.9700 .
C4S H4SB 0.9700 .
C5S H5SA 0.9600 .
C5S H5SB 0.9600 .
C5S H5SC 0.9600 .
O2S C6S 1.248(14) .
N2S C6S 1.243(15) .
N2S C9S 1.545(18) .
N2S C7S 1.612(18) .
C6S H6SA 0.9300 .
C7S C8S 1.222(16) .
C7S H7SA 0.9700 .
C7S H7SB 0.9700 .
C8S H8SA 0.9600 .
C8S H8SB 0.9600 .
C8S H8SC 0.9600 .
C9S C10S 1.390(17) .
C9S H9SA 0.9700 .
C9S H9SB 0.9700 .
C10S H10B 0.9600 .
C10S H10C 0.9600 .
C10S H10D 0.9600 .
